data_1560928
loop_
_publ_author_name
'Cramer, Alisha J.'
'Cole, Jacqueline M.'

_publ_section_title
;
 Host-guest prospects of neodymium and gadolinium ultraphosphate
 frameworks for nuclear waste storage: Multi-temperature topological
 analysis of nanoporous cages in RP5O14
;
_journal_name_full 'Journal of Solid State Chemistry'
_journal_page_first 250
_journal_page_last 257
_journal_paper_doi 10.1016/j.jssc.2018.07.020
_journal_volume 266
_journal_year 2018
_chemical_formula_sum 'Gd O14 P5'
_chemical_formula_weight 536.10
_space_group_IT_number 53
_space_group_name_Hall '-P 2ac 2'
_space_group_name_H-M_alt 'P m n a'
_symmetry_cell_setting orthorhombic
_symmetry_space_group_name_H-M 'P m n a'
_atom_sites_solution_hydrogens none
_atom_sites_solution_primary direct
_atom_sites_solution_secondary difmap
_audit_creation_method SHELXL-97
_cell_angle_alpha 90.00
_cell_angle_beta 90.00
_cell_angle_gamma 90.00
_cell_formula_units_Z 4
_cell_length_a 13.000(3)
_cell_length_b 8.7080(17)
_cell_length_c 8.9560(18)
_cell_measurement_reflns_used 512
_cell_measurement_temperature 480(2)
_cell_measurement_theta_max 28.28
_cell_measurement_theta_min 2.0
_cell_volume 1013.9(4)
_computing_cell_refinement
;
Rigaku CrystalClear-SM Expert 2.0
;
_computing_data_collection 'Rigaku CrystalClear-SM Expert 2.0'
_computing_data_reduction
;
Rigaku CrystalClear-SM Expert 2.0
;
_computing_molecular_graphics
;
SHELXTL-PLUS (Sheldrick, 1995)
;
_computing_publication_material 'SHELXL-97 (Sheldrick, 1997)'
_computing_structure_refinement 'SHELXL-97 (Sheldrick, 1997)'
_computing_structure_solution 'SHELXS-97 (Sheldrick, 1990)'
_diffrn_ambient_temperature 480(2)
_diffrn_measured_fraction_theta_full 0.847
_diffrn_measured_fraction_theta_max 0.847
_diffrn_measurement_device_type 'Rigaku Saturn 724+ CCD'
_diffrn_measurement_method '\w scans'
_diffrn_radiation_monochromator graphite
_diffrn_radiation_source 'fine-focus sealed tube'
_diffrn_radiation_type MoK\a
_diffrn_radiation_wavelength 0.71073
_diffrn_reflns_av_R_equivalents 0.0351
_diffrn_reflns_av_sigmaI/netI 0.0232
_diffrn_reflns_limit_h_max 17
_diffrn_reflns_limit_h_min -17
_diffrn_reflns_limit_k_max 7
_diffrn_reflns_limit_k_min -11
_diffrn_reflns_limit_l_max 12
_diffrn_reflns_limit_l_min -6
_diffrn_reflns_number 3818
_diffrn_reflns_theta_full 30.63
_diffrn_reflns_theta_max 30.63
_diffrn_reflns_theta_min 3.26
_diffrn_standards_decay_% 0
_diffrn_standards_interval_count 0
_diffrn_standards_interval_time 0
_diffrn_standards_number 0
_exptl_absorpt_coefficient_mu 7.419
_exptl_absorpt_correction_T_max 0.105
_exptl_absorpt_correction_T_min 0.069
_exptl_absorpt_correction_type empirical
_exptl_absorpt_process_details
;
T. Higashi, ABSCOR, empirical absorption correction
;
_exptl_crystal_colour colourless
_exptl_crystal_density_diffrn 3.512
_exptl_crystal_density_method 'not measured'
_exptl_crystal_description block
_exptl_crystal_F_000 1004
_exptl_crystal_size_max 0.4
_exptl_crystal_size_mid 0.4
_exptl_crystal_size_min 0.3
_refine_diff_density_max 1.465
_refine_diff_density_min -0.972
_refine_diff_density_rms 0.162
_refine_ls_extinction_coef 0.0144(7)
_refine_ls_extinction_expression Fc^*^=kFc[1+0.001xFc^2^\l^3^/sin(2\q)]^-1/4^
_refine_ls_extinction_method SHELXL
_refine_ls_goodness_of_fit_ref 1.243
_refine_ls_hydrogen_treatment none
_refine_ls_matrix_type full
_refine_ls_number_parameters 99
_refine_ls_number_reflns 1386
_refine_ls_number_restraints 0
_refine_ls_restrained_S_all 1.243
_refine_ls_R_factor_all 0.0237
_refine_ls_R_factor_gt 0.0234
_refine_ls_shift/su_max 0.000
_refine_ls_shift/su_mean 0.000
_refine_ls_structure_factor_coef Fsqd
_refine_ls_weighting_details 'calc w=1/[\s^2^(Fo^2^)+(0.0319P)^2^+1.4005P] where P=(Fo^2^+2Fc^2^)/3'
_refine_ls_weighting_scheme calc
_refine_ls_wR_factor_gt 0.0631
_refine_ls_wR_factor_ref 0.0633
_reflns_number_gt 1373
_reflns_number_total 1386
_reflns_threshold_expression >2sigma(I)
_cod_data_source_file 2gd480d-4a.cif
_cod_data_source_block 2gd480d-4a
_cod_original_cell_volume 1013.9(3)
_cod_original_sg_symbol_H-M Pmna
_cod_database_code 1560928

loop_
_symmetry_equiv_pos_as_xyz
'x, y, z'
'-x+1/2, -y, z+1/2'
'-x+1/2, y, -z+1/2'
'x, -y, -z'
'-x, -y, -z'
'x-1/2, y, -z-1/2'
'x-1/2, -y, z-1/2'
'-x, y, z'

loop_
_atom_site_label
_atom_site_type_symbol
_atom_site_fract_x
_atom_site_fract_y
_atom_site_fract_z
_atom_site_U_iso_or_equiv
_atom_site_adp_type
_atom_site_occupancy
_atom_site_symmetry_multiplicity
_atom_site_calc_flag
_atom_site_refinement_flags
_atom_site_disorder_assembly
_atom_site_disorder_group
Gd1 Gd 0.0000 0.27700(2) 0.18979(2) 0.01046(11) Uani 1 2 d S . .
P1 P -0.16487(6) 0.76336(9) 0.45103(9) 0.01125(16) Uani 1 1 d . . .
P2 P 0.0000 0.68516(13) 0.24508(11) 0.01088(19) Uani 1 2 d S . .
P3 P 0.17238(8) 0.0000 0.0000 0.0107(2) Uani 1 2 d S . .
P4 P -0.29806(8) 0.5000 0.5000 0.0121(2) Uani 1 2 d S . .
O1 O -0.0941(2) 0.7851(3) 0.3118(2) 0.0189(6) Uani 1 1 d . . .
O2 O 0.0000 0.7099(4) 0.0821(4) 0.0239(8) Uani 1 2 d S . .
O3 O 0.0000 0.5307(4) 0.3117(3) 0.0197(7) Uani 1 2 d S . .
O4 O 0.11711(18) 0.0811(3) 0.1191(3) 0.0209(4) Uani 1 1 d . . .
O5 O -0.1131(2) 0.2279(3) 0.4042(3) 0.0255(6) Uani 1 1 d . . .
O6 O -0.24720(19) 0.8876(3) 0.4176(3) 0.0239(5) Uani 1 1 d . . .
O7 O -0.2189(2) 0.6090(3) 0.4140(3) 0.0257(5) Uani 1 1 d . . .
O8 O 0.14818(18) 0.4131(3) 0.1167(3) 0.0234(5) Uani 1 1 d . . .

loop_
_atom_site_aniso_label
_atom_site_aniso_U_11
_atom_site_aniso_U_22
_atom_site_aniso_U_33
_atom_site_aniso_U_23
_atom_site_aniso_U_13
_atom_site_aniso_U_12
Gd1 0.01175(14) 0.00920(17) 0.01042(14) -0.00009(6) 0.000 0.000
P1 0.0119(3) 0.0100(4) 0.0119(3) -0.0001(2) 0.0001(2) 0.0008(2)
P2 0.0124(4) 0.0109(4) 0.0093(4) -0.0010(4) 0.000 0.000
P3 0.0111(4) 0.0078(4) 0.0133(4) 0.0004(3) 0.000 0.000
P4 0.0112(4) 0.0093(5) 0.0157(4) 0.0000(4) 0.000 0.000
O1 0.0168(11) 0.0150(15) 0.0250(13) 0.0055(8) 0.0070(8) 0.0048(8)
O2 0.0341(19) 0.028(2) 0.0091(14) -0.0001(13) 0.000 0.000
O3 0.0262(17) 0.0133(18) 0.0196(15) -0.0010(11) 0.000 0.000
O4 0.0239(10) 0.0169(11) 0.0220(10) -0.0023(8) 0.0051(8) 0.0075(9)
O5 0.0301(13) 0.0307(15) 0.0157(11) -0.0019(9) 0.0106(10) -0.0044(10)
O6 0.0246(11) 0.0274(14) 0.0196(10) -0.0020(9) -0.0009(9) 0.0170(10)
O7 0.0343(13) 0.0190(13) 0.0239(11) -0.0059(9) 0.0103(10) -0.0148(10)
O8 0.0225(10) 0.0213(12) 0.0263(11) 0.0031(9) 0.0063(9) -0.0059(9)

loop_
_atom_type_symbol
_atom_type_description
_atom_type_scat_dispersion_real
_atom_type_scat_dispersion_imag
_atom_type_scat_source
O O 0.0106 0.0060 'International Tables Vol C Tables 4.2.6.8 and 6.1.1.4'
P P 0.1023 0.0942 'International Tables Vol C Tables 4.2.6.8 and 6.1.1.4'
Gd Gd -0.1653 3.9035 'International Tables Vol C Tables 4.2.6.8 and 6.1.1.4'

loop_
_geom_angle_atom_site_label_1
_geom_angle_atom_site_label_2
_geom_angle_atom_site_label_3
_geom_angle
_geom_angle_site_symmetry_1
_geom_angle_site_symmetry_3
O8 Gd1 O8 109.77(13) . 8
O8 Gd1 O4 144.36(9) . 8
O8 Gd1 O4 76.29(9) 8 8
O8 Gd1 O4 76.29(9) . .
O8 Gd1 O4 144.36(9) 8 .
O4 Gd1 O4 79.83(12) 8 .
O8 Gd1 O2 72.46(7) . 5_565
O8 Gd1 O2 72.46(7) 8 5_565
O4 Gd1 O2 76.53(9) 8 5_565
O4 Gd1 O2 76.53(9) . 5_565
O8 Gd1 O5 79.37(9) . 8
O8 Gd1 O5 142.64(9) 8 8
O4 Gd1 O5 117.87(9) 8 8
O4 Gd1 O5 72.50(9) . 8
O2 Gd1 O5 142.11(7) 5_565 8
O8 Gd1 O5 142.64(9) . .
O8 Gd1 O5 79.37(9) 8 .
O4 Gd1 O5 72.50(9) 8 .
O4 Gd1 O5 117.87(9) . .
O2 Gd1 O5 142.11(7) 5_565 .
O5 Gd1 O5 73.54(15) 8 .
O8 Gd1 O3 70.85(7) . .
O8 Gd1 O3 70.85(7) 8 .
O4 Gd1 O3 139.72(6) 8 .
O4 Gd1 O3 139.72(6) . .
O2 Gd1 O3 113.62(12) 5_565 .
O5 Gd1 O3 79.03(8) 8 .
O5 Gd1 O3 79.03(8) . .
O5 P1 O6 116.89(15) 4_566 .
O5 P1 O7 116.27(16) 4_566 .
O6 P1 O7 104.51(16) . .
O5 P1 O1 115.49(17) 4_566 .
O6 P1 O1 99.68(14) . .
O7 P1 O1 101.60(14) . .
O3 P2 O2 122.3(2) . .
O3 P2 O1 110.03(12) . 8
O2 P2 O1 106.70(13) . 8
O3 P2 O1 110.03(12) . .
O2 P2 O1 106.70(13) . .
O1 P2 O1 98.4(2) 8 .
O4 P3 O4 121.3(2) 4 .
O4 P3 O6 106.09(13) 4 7_665
O4 P3 O6 111.01(14) . 7_665
O4 P3 O6 111.01(14) 4 6_646
O4 P3 O6 106.09(13) . 6_646
O6 P3 O6 99.1(2) 7_665 6_646
O8 P4 O8 123.1(2) 6_556 7_566
O8 P4 O7 105.66(13) 6_556 .
O8 P4 O7 110.10(14) 7_566 .
O8 P4 O7 110.10(14) 6_556 4_566
O8 P4 O7 105.66(13) 7_566 4_566
O7 P4 O7 99.8(2) . 4_566
P1 O1 P2 132.56(16) . .
P2 O2 Gd1 174.3(2) . 5_565
P2 O3 Gd1 129.79(17) . .
P3 O4 Gd1 148.68(14) . .
P1 O5 Gd1 163.61(17) 4_566 .
P1 O6 P3 141.56(17) . 6_566
P1 O7 P4 134.66(16) . .
P4 O8 Gd1 147.93(15) 6_656 .

loop_
_geom_bond_atom_site_label_1
_geom_bond_atom_site_label_2
_geom_bond_distance
_geom_bond_site_symmetry_2
Gd1 O8 2.355(2) .
Gd1 O8 2.355(2) 8
Gd1 O4 2.373(2) 8
Gd1 O4 2.373(2) .
Gd1 O2 2.438(4) 5_565
Gd1 O5 2.456(3) 8
Gd1 O5 2.456(3) .
Gd1 O3 2.464(4) .
P1 O5 1.463(3) 4_566
P1 O6 1.551(2) .
P1 O7 1.552(2) .
P1 O1 1.561(2) .
P2 O3 1.472(4) .
P2 O2 1.475(4) .
P2 O1 1.616(3) 8
P2 O1 1.616(3) .
P3 O4 1.467(2) 4
P3 O4 1.467(2) .
P3 O6 1.611(2) 7_665
P3 O6 1.611(2) 6_646
P4 O8 1.467(2) 6_556
P4 O8 1.467(2) 7_566
P4 O7 1.598(2) .
P4 O7 1.598(2) 4_566
O2 Gd1 2.438(4) 5_565
O5 P1 1.463(3) 4_566
O6 P3 1.611(2) 6_566
O8 P4 1.467(2) 6_656

_cod_database_fobs_code 1560928
